data_2018027
loop_
_publ_author_name
'Th\'ebault, Fr\'ed\'eric'
'\"Ohrstr\"om, Lars'
'Haukka, Matti'

_publ_section_title
;
 2,3,6,7,10,11-Hexahydroxytriphenylene tetrahydrate: a new form of an
 important starting material for supramolecular chemistry and covalent
 organic frameworks
;
_journal_coeditor_code EG3069
_journal_issue 4
_journal_name_full 'Acta Crystallographica Section C'
_journal_page_first o143
_journal_page_last o145
_journal_paper_doi 10.1107/S0108270111002988
_journal_volume 67
_journal_year 2011
_chemical_formula_iupac 'C18 H12 O6 , 4H2 O'
_chemical_formula_moiety 'C18 H12 O6, 4(H2 O)'
_chemical_formula_sum 'C18 H20 O10'
_chemical_formula_weight 396.34
_chemical_name_common '2,3,6,7,10,11-Hexahydroxytriphenylene tetrahydrate'
_chemical_name_systematic
;
2,3,6,7,10,11-Hexahydroxytriphenylene tetrahydrate
;
_space_group_IT_number 60
_symmetry_cell_setting orthorhombic
_symmetry_space_group_name_Hall '-P 2n 2ab'
_symmetry_space_group_name_H-M 'P b c n'
_atom_sites_solution_hydrogens geom
_atom_sites_solution_primary direct
_atom_sites_solution_secondary difmap
_audit_creation_method SHELXL97
_cell_angle_alpha 90.00
_cell_angle_beta 90.00
_cell_angle_gamma 90.00
_cell_formula_units_Z 4
_cell_length_a 14.2694(8)
_cell_length_b 16.5639(8)
_cell_length_c 7.2237(4)
_cell_measurement_reflns_used 2018
_cell_measurement_temperature 100(2)
_cell_measurement_theta_max 23.18
_cell_measurement_theta_min 2.46
_cell_volume 1707.37(16)
_computing_cell_refinement 'SAINT (Bruker, 2009)'
_computing_data_collection 'APEX2 (Bruker, 2010)'
_computing_data_reduction 'SAINT (Bruker, 2009)'
_computing_molecular_graphics 'CrystalMaker (Palmer, 2010)'
_computing_publication_material 'SHELXL97 (Sheldrick, 2008<i>b</i>)'
_computing_structure_refinement 'SHELXL97 (Sheldrick, 2008<i>b</i>)'
_computing_structure_solution 'SHELXS97 (Sheldrick, 2008<i>b</i>)'
_diffrn_ambient_temperature 100(2)
_diffrn_detector_area_resol_mean 16
_diffrn_measured_fraction_theta_full 0.997
_diffrn_measured_fraction_theta_max 0.997
_diffrn_measurement_device '62mm x 62mm CCD camera on three-circle goniostat'
_diffrn_measurement_device_type 'Bruker SMART APEXII CCD area-detector'
_diffrn_measurement_method '\f and \w'
_diffrn_radiation_monochromator 'flat graphite crystal'
_diffrn_radiation_source 'fine-focus sealed tube'
_diffrn_radiation_type MoK\a
_diffrn_radiation_wavelength 0.71073
_diffrn_reflns_av_R_equivalents 0.0827
_diffrn_reflns_av_sigmaI/netI 0.0472
_diffrn_reflns_limit_h_max 17
_diffrn_reflns_limit_h_min -16
_diffrn_reflns_limit_k_max 19
_diffrn_reflns_limit_k_min -19
_diffrn_reflns_limit_l_max 8
_diffrn_reflns_limit_l_min -8
_diffrn_reflns_number 19113
_diffrn_reflns_theta_full 25.35
_diffrn_reflns_theta_max 25.35
_diffrn_reflns_theta_min 1.88
_exptl_absorpt_coefficient_mu 0.128
_exptl_absorpt_correction_T_max 0.9942
_exptl_absorpt_correction_T_min 0.9821
_exptl_absorpt_correction_type multi-scan
_exptl_absorpt_process_details '(SADABS; Sheldrick, 2008<i>a</i>)'
_exptl_crystal_colour colourless
_exptl_crystal_density_diffrn 1.542
_exptl_crystal_density_method 'not measured'
_exptl_crystal_description block
_exptl_crystal_F_000 832
_exptl_crystal_size_max 0.14
_exptl_crystal_size_mid 0.07
_exptl_crystal_size_min 0.05
_refine_diff_density_max 0.259
_refine_diff_density_min -0.296
_refine_ls_extinction_method none
_refine_ls_goodness_of_fit_ref 1.020
_refine_ls_hydrogen_treatment constr
_refine_ls_matrix_type full
_refine_ls_number_parameters 127
_refine_ls_number_reflns 1567
_refine_ls_number_restraints 0
_refine_ls_restrained_S_all 1.020
_refine_ls_R_factor_all 0.1028
_refine_ls_R_factor_gt 0.0495
_refine_ls_shift/su_max 0.000
_refine_ls_shift/su_mean 0.000
_refine_ls_structure_factor_coef Fsqd
_refine_ls_weighting_details 'calc w = 1/[\s^2^(Fo^2^)+(0.0569P)^2^+1.0864P] where P=(Fo^2^+2Fc^2^)/3'
_refine_ls_weighting_scheme calc
_refine_ls_wR_factor_gt 0.1075
_refine_ls_wR_factor_ref 0.1298
_reflns_number_gt 928
_reflns_number_total 1567
_reflns_threshold_expression I>2\s(I)
_cod_data_source_file eg3069.cif
_cod_data_source_block I
_cod_database_code 2018027
_cod_database_fobs_code 2018027

loop_
_symmetry_equiv_pos_as_xyz
'x, y, z'
'x+1/2, -y+1/2, -z'
'-x, y, -z+1/2'
'-x+1/2, -y+1/2, z+1/2'
'-x, -y, -z'
'-x-1/2, y-1/2, z'
'x, -y, z-1/2'
'x-1/2, y-1/2, -z-1/2'

loop_
_atom_site_type_symbol
_atom_site_label
_atom_site_fract_x
_atom_site_fract_y
_atom_site_fract_z
_atom_site_U_iso_or_equiv
_atom_site_adp_type
_atom_site_calc_flag
_atom_site_refinement_flags
_atom_site_occupancy
_atom_site_disorder_assembly
_atom_site_disorder_group
O O1 0.58286(12) -0.31180(10) 0.6736(3) 0.0288(5) Uani d . 1 . .
H H1 0.6399 -0.3064 0.6348 0.043 Uiso d R 1 . .
O O2 0.73081(13) 0.20271(11) 0.5655(3) 0.0318(6) Uani d . 1 . .
H H2 0.6977 0.2455 0.5941 0.048 Uiso d R 1 . .
O O3 0.80822(13) 0.06506(10) 0.4646(3) 0.0326(5) Uani d . 1 . .
H H3 0.8440 0.0206 0.4474 0.049 Uiso d R 1 . .
C C1 0.54424(18) -0.23791(15) 0.7085(4) 0.0214(6) Uani d . 1 . .
C C2 0.58695(18) -0.16606(15) 0.6680(4) 0.0211(6) Uani d . 1 . .
H H2A 0.6470 -0.1666 0.6112 0.025 Uiso calc R 1 . .
C C3 0.54461(17) -0.09146(15) 0.7079(4) 0.0195(6) Uani d . 1 . .
C C4 0.59137(18) -0.01502(14) 0.6661(4) 0.0183(6) Uani d . 1 . .
C C5 0.54658(17) 0.05893(14) 0.7105(4) 0.0195(6) Uani d . 1 . .
C C6 0.59475(18) 0.13223(15) 0.6789(4) 0.0226(7) Uani d . 1 . .
H H6 0.5661 0.1817 0.7139 0.027 Uiso calc R 1 . .
C C7 0.68101(19) 0.13342(15) 0.5997(4) 0.0246(7) Uani d . 1 . .
C C8 0.72455(19) 0.06040(15) 0.5474(4) 0.0237(7) Uani d . 1 . .
C C9 0.67939(18) -0.01219(15) 0.5829(4) 0.0218(6) Uani d . 1 . .
H H9 0.7093 -0.0613 0.5496 0.026 Uiso calc R 1 . .
O O4 0.57263(18) 0.44283(13) 0.4420(4) 0.0702(9) Uani d . 1 . .
H H4A 0.5227 0.4449 0.5042 0.105 Uiso d R 1 . .
H H4B 0.5724 0.4049 0.3646 0.105 Uiso d R 1 . .
O O5 0.6310(2) 0.32761(13) 0.6929(4) 0.0710(9) Uani d . 1 . .
H H5A 0.6564 0.3500 0.7889 0.107 Uiso d R 1 . .
H H5B 0.5746 0.3468 0.6866 0.107 Uiso d R 1 . .

loop_
_atom_site_aniso_label
_atom_site_aniso_U_11
_atom_site_aniso_U_22
_atom_site_aniso_U_33
_atom_site_aniso_U_12
_atom_site_aniso_U_13
_atom_site_aniso_U_23
O1 0.0244(10) 0.0137(10) 0.0482(14) 0.0022(8) 0.0085(10) -0.0030(9)
O2 0.0294(11) 0.0154(10) 0.0507(14) -0.0058(8) -0.0076(10) 0.0037(10)
O3 0.0346(11) 0.0237(11) 0.0395(13) -0.0037(9) 0.0060(10) 0.0019(9)
C1 0.0254(14) 0.0129(14) 0.0258(16) 0.0012(12) -0.0021(12) -0.0006(13)
C2 0.0223(14) 0.0218(16) 0.0192(15) -0.0001(12) 0.0002(12) -0.0018(12)
C3 0.0244(13) 0.0170(14) 0.0172(14) -0.0027(12) -0.0053(11) -0.0018(12)
C4 0.0262(15) 0.0149(15) 0.0139(14) -0.0030(11) -0.0075(12) 0.0005(11)
C5 0.0249(13) 0.0179(15) 0.0156(15) -0.0019(12) -0.0090(11) 0.0008(12)
C6 0.0238(15) 0.0163(15) 0.0278(16) -0.0006(12) -0.0094(13) 0.0024(13)
C7 0.0289(16) 0.0174(15) 0.0275(16) -0.0069(13) -0.0112(13) 0.0029(12)
C8 0.0253(15) 0.0239(16) 0.0219(16) -0.0038(13) -0.0050(12) 0.0022(13)
C9 0.0297(16) 0.0153(15) 0.0205(15) -0.0028(12) -0.0045(14) -0.0021(11)
O4 0.085(2) 0.0355(14) 0.090(2) -0.0037(13) -0.0470(17) -0.0063(14)
O5 0.117(2) 0.0325(14) 0.0630(17) -0.0118(14) -0.0330(17) -0.0054(13)

loop_
_atom_type_symbol
_atom_type_description
_atom_type_scat_dispersion_real
_atom_type_scat_dispersion_imag
_atom_type_scat_source
C C 0.0033 0.0016 'International Tables Vol C Tables 4.2.6.8 and 6.1.1.4'
H H 0.0000 0.0000 'International Tables Vol C Tables 4.2.6.8 and 6.1.1.4'
O O 0.0106 0.0060 'International Tables Vol C Tables 4.2.6.8 and 6.1.1.4'

loop_
_geom_angle_atom_site_label_1
_geom_angle_atom_site_label_2
_geom_angle_atom_site_label_3
_geom_angle_site_symmetry_1
_geom_angle_site_symmetry_3
_geom_angle
_geom_angle_publ_flag
C1 O1 H1 . . 110.3 ?
C7 O2 H2 . . 110.8 ?
C8 O3 H3 . . 121.2 ?
O1 C1 C2 . . 124.1(2) ?
O1 C1 C1 . 3_656 116.34(13) ?
C2 C1 C1 . 3_656 119.60(15) ?
C1 C2 C3 . . 122.0(2) ?
C1 C2 H2A . . 119.0 ?
C3 C2 H2A . . 119.0 ?
C2 C3 C3 . 3_656 118.44(15) ?
C2 C3 C4 . . 121.5(2) ?
C3 C3 C4 3_656 . 120.04(14) ?
C9 C4 C5 . . 118.3(2) ?
C9 C4 C3 . . 122.0(2) ?
C5 C4 C3 . . 119.7(2) ?
C6 C5 C4 . . 119.1(2) ?
C6 C5 C5 . 3_656 120.69(16) ?
C4 C5 C5 . 3_656 120.22(15) ?
C7 C6 C5 . . 121.4(2) ?
C7 C6 H6 . . 119.3 ?
C5 C6 H6 . . 119.3 ?
C6 C7 O2 . . 123.9(2) ?
C6 C7 C8 . . 120.0(2) ?
O2 C7 C8 . . 116.1(2) ?
O3 C8 C9 . . 123.2(2) ?
O3 C8 C7 . . 117.6(2) ?
C9 C8 C7 . . 119.2(2) ?
C8 C9 C4 . . 121.8(2) ?
C8 C9 H9 . . 119.1 ?
C4 C9 H9 . . 119.1 ?
H4A O4 H4B . . 112.5 ?
H5A O5 H5B . . 105.9 ?

loop_
_geom_bond_atom_site_label_1
_geom_bond_atom_site_label_2
_geom_bond_site_symmetry_2
_geom_bond_distance
_geom_bond_publ_flag
O1 C1 . 1.366(3) yes
O1 H1 . 0.86 ?
O2 C7 . 1.372(3) yes
O2 H2 . 0.88 ?
O3 C8 . 1.338(3) yes
O3 H3 . 0.90 ?
C1 C2 . 1.369(3) ?
C1 C1 3_656 1.398(5) ?
C2 C3 . 1.405(4) ?
C2 H2A . 0.95 ?
C3 C3 3_656 1.411(5) ?
C3 C4 . 1.463(3) ?
C4 C9 . 1.393(4) ?
C4 C5 . 1.418(3) ?
C5 C6 . 1.414(3) ?
C5 C5 3_656 1.447(5) ?
C6 C7 . 1.358(4) ?
C6 H6 . 0.95 ?
C7 C8 . 1.411(4) ?
C8 C9 . 1.388(4) ?
C9 H9 . 0.95 ?
O4 H4A . 0.84 ?
O4 H4B . 0.84 ?
O5 H5A . 0.87 ?
O5 H5B . 0.86 ?

loop_
_geom_hbond_atom_site_label_D
_geom_hbond_atom_site_label_H
_geom_hbond_atom_site_label_A
_geom_hbond_site_symmetry_A
_geom_hbond_distance_DH
_geom_hbond_distance_HA
_geom_hbond_distance_DA
_geom_hbond_angle_DHA
_geom_hbond_publ_flag
O1 H1 O2 6_755 0.86 1.92 2.781(2) 175.9 yes
O2 H2 O5 . 0.88 1.81 2.675(3) 170.2 yes
O3 H3 O4 6_755 0.90 1.75 2.649(3) 169.6 yes
O4 H4A O4 5_666 0.84 2.34 2.930(5) 127.9 yes
O4 H4B O1 7 0.84 2.08 2.914(3) 175.7 yes
O5 H5A O3 4_655 0.87 1.96 2.787(3) 159.0 yes
O5 H5B O4 . 0.87 2.38 2.761(3) 107.2 yes
